data_8103310
loop_
_publ_author_name
'Jing Li'
'Jian-Fang Ma'

_publ_section_title
;
 Crystal structure of aqua(5-(4-carboxybenzyloxy)isophthalato)barium(II),
 Ba(H2O)(C16H10O7)
;
_journal_issue 2
_journal_name_full 'Zeitschrift f\"ur Kristallographie - New Crystal Structures'
_journal_page_first 277
_journal_volume 227
_journal_year 2012
_chemical_formula_sum 'C16 H10 Ba O8'
_chemical_formula_weight 467.58
_chemical_name_common 'not measured'
_chemical_name_systematic
;
aqua-(5-(4-carboxybenzyloxy)isophthalato)Barium(II)
;
_space_group_IT_number 19
_symmetry_cell_setting orthorhombic
_symmetry_space_group_name_Hall 'P 2ac 2ab'
_symmetry_space_group_name_H-M 'P 21 21 21'
_atom_sites_solution_hydrogens geom
_atom_sites_solution_primary direct
_atom_sites_solution_secondary difmap
_audit_creation_method SHELXL-97
_audit_update_record
;
2011-10-10 # Formatted by publCIF
;
_cell_angle_alpha 90.000(5)
_cell_angle_beta 90.000(5)
_cell_angle_gamma 90.000(5)
_cell_formula_units_Z 4
_cell_length_a 6.056(5)
_cell_length_b 8.123(5)
_cell_length_c 30.747(5)
_cell_measurement_reflns_used 4050
_cell_measurement_temperature 293(2)
_cell_measurement_theta_max 29.1537
_cell_measurement_theta_min 3.1936
_cell_volume 1512.5(16)
_computing_cell_refinement CrysAlis
_computing_data_collection CrysAlis
_computing_data_reduction CrysAlis
_computing_structure_refinement 'SHELXL-97 (Sheldrick, 2008)'
_computing_structure_solution SHELXS-97[2]
_diffrn_ambient_temperature 293(2)
_diffrn_detector_area_resol_mean 10.0
_diffrn_measured_fraction_theta_full 0.997
_diffrn_measured_fraction_theta_max 0.880
_diffrn_measurement_device_type 'Oxford Diffraction Gemini R Ultra'
_diffrn_measurement_method '\w scan'
_diffrn_radiation_monochromator graphite
_diffrn_radiation_source 'fine-focus sealed tube'
_diffrn_radiation_type MoK\a
_diffrn_radiation_wavelength 0.71069
_diffrn_reflns_av_R_equivalents 0.0242
_diffrn_reflns_av_sigmaI/netI 0.0414
_diffrn_reflns_limit_h_max 6
_diffrn_reflns_limit_h_min -8
_diffrn_reflns_limit_k_max 6
_diffrn_reflns_limit_k_min -11
_diffrn_reflns_limit_l_max 36
_diffrn_reflns_limit_l_min -40
_diffrn_reflns_number 5666
_diffrn_reflns_theta_full 25.00
_diffrn_reflns_theta_max 29.22
_diffrn_reflns_theta_min 3.20
_exptl_absorpt_coefficient_mu 2.671
_exptl_absorpt_correction_T_max 1.00000
_exptl_absorpt_correction_T_min 0.773
_exptl_absorpt_correction_type multi-scan
_exptl_crystal_colour colorless
_exptl_crystal_density_diffrn 2.053
_exptl_crystal_density_method 'not measured'
_exptl_crystal_description block
_exptl_crystal_F_000 904
_exptl_crystal_size_max 0.20
_exptl_crystal_size_mid 0.20
_exptl_crystal_size_min 0.15
_refine_diff_density_max 0.917
_refine_diff_density_min -0.937
_refine_diff_density_rms 0.110
_refine_ls_abs_structure_details 'Flack H D (1983), Acta Cryst. A39, 876-881'
_refine_ls_abs_structure_Flack -0.001(19)
_refine_ls_extinction_method none
_refine_ls_goodness_of_fit_ref 1.030
_refine_ls_hydrogen_treatment mixed
_refine_ls_matrix_type full
_refine_ls_number_parameters 221
_refine_ls_number_reflns 3152
_refine_ls_number_restraints 0
_refine_ls_restrained_S_all 1.030
_refine_ls_R_factor_all 0.0292
_refine_ls_R_factor_gt 0.0266
_refine_ls_shift/su_max 0.001
_refine_ls_shift/su_mean 0.000
_refine_ls_structure_factor_coef Fsqd
_refine_ls_weighting_details 'calc w=1/[\s^2^(Fo^2^)+(0.0293P)^2^+0.0000P] where P=(Fo^2^+2Fc^2^)/3'
_refine_ls_weighting_scheme calc
_refine_ls_wR_factor_gt 0.0575
_refine_ls_wR_factor_ref 0.0581
_reflns_number_gt 2937
_reflns_number_total 3152
_reflns_threshold_expression >2\s(I)
_cod_data_source_file 1267-3539.cff
_cod_data_source_block lijing
_cod_depositor_comments
;
 Removing the _chemical_melting_point data item since it contained the
 _chemical_formula_sum data item value and not the melting temperature.

 Antanas Vaitkus,
 2017-09-27
;
_cod_original_sg_symbol_H-M 'p21 21 21'
_cod_database_code 8103310

loop_
_symmetry_equiv_pos_as_xyz
'x, y, z'
'-x+1/2, -y, z+1/2'
'x+1/2, -y+1/2, -z'
'-x, y+1/2, -z+1/2'

loop_
_atom_site_label
_atom_site_type_symbol
_atom_site_fract_x
_atom_site_fract_y
_atom_site_fract_z
_atom_site_U_iso_or_equiv
_atom_site_adp_type
_atom_site_occupancy
_atom_site_symmetry_multiplicity
_atom_site_calc_flag
_atom_site_refinement_flags
Ba1 Ba 0.97142(4) 0.40459(3) 0.273114(7) 0.01726(7) Uani 1 1 d .
C1 C 0.1358(7) 0.5576(5) 0.15324(13) 0.0180(9) Uani 1 1 d .
C2 C 0.3371(7) 0.4741(6) 0.13639(14) 0.0189(9) Uani 1 1 d .
C3 C 0.4055(7) 0.4968(5) 0.09366(14) 0.0218(10) Uani 1 1 d .
H3 H 0.3220 0.5614 0.0749 0.026 Uiso 1 1 calc R
C4 C 0.5972(7) 0.4235(6) 0.07911(12) 0.0214(9) Uani 1 1 d .
C5 C 0.7219(8) 0.3275(6) 0.10687(14) 0.0214(10) Uani 1 1 d .
H5 H 0.8501 0.2772 0.0968 0.026 Uiso 1 1 calc R
C6 C 0.6556(7) 0.3059(5) 0.14984(14) 0.0191(9) Uani 1 1 d .
C7 C 0.4626(7) 0.3796(5) 0.16458(12) 0.0169(8) Uani 1 1 d .
H7 H 0.4178 0.3655 0.1933 0.020 Uiso 1 1 calc R
C8 C 0.7983(7) 0.2075(5) 0.17982(14) 0.0200(9) Uani 1 1 d .
C9 C 0.8700(7) 0.4137(8) 0.02362(13) 0.0342(11) Uani 1 1 d .
H9A H 0.8853 0.2949 0.0236 0.041 Uiso 1 1 calc R
H9B H 0.9766 0.4589 0.0439 0.041 Uiso 1 1 calc R
C10 C 0.9129(8) 0.4805(6) -0.02138(14) 0.0259(10) Uani 1 1 d .
C11 C 0.7560(8) 0.4639(7) -0.05385(15) 0.0342(13) Uani 1 1 d .
H11 H 0.6200 0.4166 -0.0474 0.041 Uiso 1 1 calc R
C12 C 0.7991(8) 0.5164(6) -0.09544(15) 0.0294(12) Uani 1 1 d .
H12 H 0.6916 0.5045 -0.1168 0.035 Uiso 1 1 calc R
C13 C 0.9987(7) 0.5863(5) -0.10590(11) 0.0192(8) Uani 1 1 d .
C14 C 1.0398(8) 0.6423(5) -0.15239(12) 0.0174(8) Uani 1 1 d .
C15 C 1.1572(8) 0.6021(7) -0.07407(13) 0.0299(11) Uani 1 1 d .
H15 H 1.2939 0.6477 -0.0808 0.036 Uiso 1 1 calc R
C16 C 1.1132(8) 0.5499(7) -0.03192(15) 0.0343(13) Uani 1 1 d .
H16 H 1.2206 0.5620 -0.0105 0.041 Uiso 1 1 calc R
O1 O 0.0828(5) 0.5547(4) 0.19196(9) 0.0253(7) Uani 1 1 d .
O2 O 0.0254(5) 0.6384(4) 0.12356(8) 0.0262(7) Uani 1 1 d .
H2 H -0.0831 0.6817 0.1347 0.039 Uiso 1 1 calc R
O1WA O 0.6812(5) 0.6520(4) 0.24489(9) 0.0252(7) Uiso 1 1 d .
O3 O 0.7401(5) 0.1909(4) 0.21950(9) 0.0221(7) Uani 1 1 d .
O4 O 0.9711(6) 0.1482(4) 0.16570(10) 0.0397(9) Uani 1 1 d .
O5 O 0.6539(5) 0.4576(4) 0.03652(10) 0.0329(9) Uani 1 1 d .
O6 O 0.8882(5) 0.6270(4) -0.17937(10) 0.0301(8) Uani 1 1 d .
O7 O 1.2260(5) 0.7014(4) -0.16230(9) 0.0261(8) Uani 1 1 d .

loop_
_atom_site_aniso_label
_atom_site_aniso_U_11
_atom_site_aniso_U_22
_atom_site_aniso_U_33
_atom_site_aniso_U_23
_atom_site_aniso_U_13
_atom_site_aniso_U_12
Ba1 0.01864(12) 0.01828(10) 0.01486(10) -0.00050(10) 0.00028(10) -0.00222(10)
C1 0.018(2) 0.018(2) 0.019(2) 0.0007(17) -0.0033(17) -0.0001(17)
C2 0.017(2) 0.023(2) 0.016(2) -0.0003(18) 0.0029(18) -0.0023(19)
C3 0.021(2) 0.027(2) 0.017(2) 0.0047(18) -0.0016(18) 0.003(2)
C4 0.023(2) 0.029(2) 0.0122(18) 0.0019(19) 0.0044(16) -0.002(2)
C5 0.020(2) 0.024(2) 0.020(2) 0.0029(19) 0.0046(19) 0.006(2)
C6 0.020(2) 0.019(2) 0.019(2) 0.0034(18) 0.0030(19) 0.001(2)
C7 0.0156(19) 0.022(2) 0.0129(16) -0.0003(15) 0.0018(16) 0.002(2)
C8 0.022(2) 0.018(2) 0.020(2) -0.0004(19) -0.0032(19) 0.002(2)
C9 0.026(2) 0.057(3) 0.020(2) 0.011(2) 0.0071(18) 0.009(3)
C10 0.023(3) 0.036(2) 0.018(2) 0.004(2) 0.0037(18) 0.004(2)
C11 0.023(2) 0.055(3) 0.025(2) 0.012(2) 0.003(2) -0.014(2)
C12 0.022(3) 0.049(3) 0.017(2) 0.009(2) -0.004(2) -0.010(2)
C13 0.021(2) 0.0190(17) 0.0170(16) 0.0001(17) 0.0018(17) -0.002(3)
C14 0.014(2) 0.0206(19) 0.0170(18) 0.0001(15) -0.0038(19) 0.0002(19)
C15 0.023(2) 0.048(3) 0.018(2) 0.011(2) 0.0009(18) -0.011(3)
C16 0.024(2) 0.063(4) 0.016(2) 0.004(2) -0.0042(19) -0.007(3)
O1 0.0296(17) 0.0356(17) 0.0107(13) 0.0013(12) 0.0029(12) 0.0045(15)
O2 0.0220(16) 0.0377(17) 0.0188(13) 0.0034(12) 0.0028(14) 0.0157(16)
O3 0.0247(16) 0.0280(16) 0.0137(15) 0.0026(13) -0.0017(12) 0.0038(13)
O4 0.0339(19) 0.054(2) 0.0315(16) 0.0192(15) 0.0166(17) 0.028(2)
O5 0.0283(18) 0.056(2) 0.0139(15) 0.0111(15) 0.0056(14) 0.0147(17)
O6 0.0275(17) 0.046(2) 0.0165(14) 0.0068(15) -0.0031(14) -0.0090(17)
O7 0.0228(17) 0.041(2) 0.0140(14) 0.0003(15) -0.0005(13) -0.0118(16)

loop_
_atom_type_symbol
_atom_type_description
_atom_type_scat_dispersion_real
_atom_type_scat_dispersion_imag
_atom_type_scat_source
C C 0.0033 0.0016 'International Tables Vol C Tables 4.2.6.8 and 6.1.1.4'
H H 0.0000 0.0000 'International Tables Vol C Tables 4.2.6.8 and 6.1.1.4'
O O 0.0106 0.0060 'International Tables Vol C Tables 4.2.6.8 and 6.1.1.4'
Ba Ba -0.3244 2.2819 'International Tables Vol C Tables 4.2.6.8 and 6.1.1.4'

loop_
_geom_angle_atom_site_label_1
_geom_angle_atom_site_label_2
_geom_angle_atom_site_label_3
_geom_angle
_geom_angle_site_symmetry_1
_geom_angle_site_symmetry_3
O6 Ba1 O4 78.21(10) 2_665 4_755
O6 Ba1 O3 81.43(10) 2_665 .
O4 Ba1 O3 156.92(10) 4_755 .
O6 Ba1 O1WA 73.97(11) 2_665 .
O4 Ba1 O1WA 77.04(11) 4_755 .
O3 Ba1 O1WA 87.02(9) . .
O6 Ba1 O7 96.67(11) 2_665 2_765
O4 Ba1 O7 70.00(11) 4_755 2_765
O3 Ba1 O7 123.54(9) . 2_765
O1WA Ba1 O7 146.97(9) . 2_765
O6 Ba1 O1 136.12(10) 2_665 1_655
O4 Ba1 O1 105.08(10) 4_755 1_655
O3 Ba1 O1 82.38(9) . 1_655
O1WA Ba1 O1 64.68(9) . 1_655
O7 Ba1 O1 126.04(9) 2_765 1_655
O6 Ba1 O3 121.97(9) 2_665 4_755
O4 Ba1 O3 45.42(9) 4_755 4_755
O3 Ba1 O3 147.95(4) . 4_755
O1WA Ba1 O3 80.11(10) . 4_755
O7 Ba1 O3 78.50(10) 2_765 4_755
O1 Ba1 O3 65.58(8) 1_655 4_755
O6 Ba1 O1WA 128.11(10) 2_665 4_745
O4 Ba1 O1WA 122.07(11) 4_755 4_745
O3 Ba1 O1WA 79.39(10) . 4_745
O1WA Ba1 O1WA 150.98(3) . 4_745
O7 Ba1 O1WA 57.77(9) 2_765 4_745
O1 Ba1 O1WA 88.00(9) 1_655 4_745
O3 Ba1 O1WA 98.05(10) 4_755 4_745
O6 Ba1 O1 68.02(10) 2_665 4_645
O4 Ba1 O1 116.24(9) 4_755 4_645
O3 Ba1 O1 64.69(8) . 4_645
O1WA Ba1 O1 135.01(9) . 4_645
O7 Ba1 O1 62.68(9) 2_765 4_645
O1 Ba1 O1 136.80(8) 1_655 4_645
O3 Ba1 O1 141.11(8) 4_755 4_645
O1WA Ba1 O1 60.16(9) 4_745 4_645
O6 Ba1 C8 100.70(11) 2_665 4_755
O4 Ba1 C8 22.53(10) 4_755 4_755
O3 Ba1 C8 167.72(9) . 4_755
O1WA Ba1 C8 82.02(11) . 4_755
O7 Ba1 C8 68.44(11) 2_765 4_755
O1 Ba1 C8 87.92(10) 1_655 4_755
O3 Ba1 C8 23.71(9) 4_755 4_755
O1WA Ba1 C8 107.88(11) 4_745 4_755
O1 Ba1 C8 127.40(9) 4_645 4_755
O6 Ba1 Ba1 99.04(8) 2_665 4_745
O4 Ba1 Ba1 153.04(8) 4_755 4_745
O3 Ba1 Ba1 41.93(6) . 4_745
O1WA Ba1 Ba1 128.46(7) . 4_745
O7 Ba1 Ba1 83.86(7) 2_765 4_745
O1 Ba1 Ba1 95.45(6) 1_655 4_745
O3 Ba1 Ba1 136.68(7) 4_755 4_745
O1WA Ba1 Ba1 40.27(6) 4_745 4_745
O1 Ba1 Ba1 41.35(6) 4_645 4_745
C8 Ba1 Ba1 147.50(8) 4_755 4_745
O6 Ba1 Ba1 109.91(8) 2_665 4_755
O4 Ba1 Ba1 62.51(8) 4_755 4_755
O3 Ba1 Ba1 115.69(6) . 4_755
O1WA Ba1 Ba1 43.52(7) . 4_755
O7 Ba1 Ba1 117.67(7) 2_765 4_755
O1 Ba1 Ba1 44.94(6) 1_655 4_755
O3 Ba1 Ba1 39.44(6) 4_755 4_755
O1WA Ba1 Ba1 121.89(7) 4_745 4_755
O1 Ba1 Ba1 177.90(5) 4_645 4_755
C8 Ba1 Ba1 52.13(8) 4_755 4_755
Ba1 Ba1 Ba1 140.38(3) 4_745 4_755
O1 C1 O2 123.4(4) . .
O1 C1 C2 122.7(4) . .
O2 C1 C2 113.8(4) . .
C7 C2 C3 120.1(4) . .
C7 C2 C1 119.0(4) . .
C3 C2 C1 120.8(4) . .
C4 C3 C2 120.0(4) . .
C3 C4 O5 115.5(4) . .
C3 C4 C5 120.2(4) . .
O5 C4 C5 124.3(4) . .
C4 C5 C6 120.0(4) . .
C5 C6 C7 119.9(4) . .
C5 C6 C8 119.1(4) . .
C7 C6 C8 121.0(4) . .
C2 C7 C6 119.8(4) . .
O4 C8 O3 122.0(4) . .
O4 C8 C6 118.9(4) . .
O3 C8 C6 119.0(4) . .
O4 C8 Ba1 59.0(2) . 4_745
O3 C8 Ba1 66.7(2) . 4_745
C6 C8 Ba1 161.6(3) . 4_745
O5 C9 C10 109.0(4) . .
C16 C10 C11 118.4(4) . .
C16 C10 C9 121.0(4) . .
C11 C10 C9 120.5(4) . .
C12 C11 C10 120.7(4) . .
C13 C12 C11 120.9(4) . .
C12 C13 C15 119.0(4) . .
C12 C13 C14 119.2(4) . .
C15 C13 C14 121.8(4) . .
O6 C14 O7 122.4(4) . .
O6 C14 C13 118.5(4) . .
O7 C14 C13 119.1(4) . .
C13 C15 C16 120.1(4) . .
C10 C16 C15 120.9(4) . .
C1 O1 Ba1 155.8(3) . 1_455
C1 O1 Ba1 110.4(2) . 4_655
Ba1 O1 Ba1 93.71(8) 1_455 4_655
Ba1 O1WA Ba1 96.20(11) . 4_755
C8 O3 Ba1 111.2(3) . .
C8 O3 Ba1 89.6(2) . 4_745
Ba1 O3 Ba1 98.63(9) . 4_745
C8 O4 Ba1 98.5(3) . 4_745
C4 O5 C9 116.5(3) . .
C14 O6 Ba1 171.8(3) . 2_664
C14 O7 Ba1 129.1(3) . 2_764

loop_
_geom_bond_atom_site_label_1
_geom_bond_atom_site_label_2
_geom_bond_distance
_geom_bond_site_symmetry_2
Ba1 O6 2.635(3) 2_665
Ba1 O4 2.753(3) 4_755
Ba1 O3 2.774(3) .
Ba1 O1WA 2.807(3) .
Ba1 O7 2.836(3) 2_765
Ba1 O1 2.858(3) 1_655
Ba1 O3 2.918(3) 4_755
Ba1 O1WA 2.990(3) 4_745
Ba1 O1 3.056(3) 4_645
Ba1 C8 3.177(4) 4_755
Ba1 Ba1 4.317(2) 4_745
Ba1 Ba1 4.317(2) 4_755
C1 O1 1.233(5) .
C1 O2 1.308(5) .
C1 C2 1.489(6) .
C2 C7 1.385(6) .
C2 C3 1.390(6) .
C3 C4 1.379(6) .
C4 O5 1.382(5) .
C4 C5 1.381(6) .
C5 C6 1.392(6) .
C6 C7 1.389(6) .
C6 C8 1.495(6) .
C8 O4 1.231(5) .
C8 O3 1.277(5) .
C8 Ba1 3.177(4) 4_745
C9 O5 1.413(5) .
C9 C10 1.509(6) .
C10 C16 1.376(7) .
C10 C11 1.385(7) .
C11 C12 1.373(6) .
C12 C13 1.374(6) .
C13 C15 1.377(6) .
C13 C14 1.521(5) .
C14 O6 1.244(5) .
C14 O7 1.263(5) .
C15 C16 1.389(6) .
O1 Ba1 2.858(3) 1_455
O1 Ba1 3.056(3) 4_655
O1WA Ba1 2.990(3) 4_755
O3 Ba1 2.918(3) 4_745
O4 Ba1 2.753(3) 4_745
O6 Ba1 2.635(3) 2_664
O7 Ba1 2.836(3) 2_764
